data_8103059
loop_
_publ_author_name
'Dan Zhao'
'Feifei Li'
'Aiyun Zhang'

_publ_section_title
;
 Crystal structure of calcium tin phosphate(V), CaSn4(PO4)6
;
_journal_issue 4
_journal_name_full 'Zeitschrift f\"ur Kristallographie - New Crystal Structures'
_journal_page_first 627
_journal_volume 225
_journal_year 2010
_chemical_formula_sum 'Ca0.5 O12 P3 Sn2'
_chemical_formula_weight 542.33
_chemical_name_systematic
; 
 Calcium Tin Phosphate(V)(0.5/2/3) 
;
_space_group_IT_number 148
_symmetry_cell_setting trigonal
_symmetry_space_group_name_Hall '-R 3'
_symmetry_space_group_name_H-M 'R -3 :H'
_atom_sites_solution_primary direct
_atom_sites_solution_secondary difmap
_audit_creation_method SHELXL-97
_cell_angle_alpha 90.00
_cell_angle_beta 90.00
_cell_angle_gamma 120.00
_cell_formula_units_Z 6
_cell_length_a 8.3601(12)
_cell_length_b 8.3601(12)
_cell_length_c 22.722(7)
_cell_measurement_reflns_used 1254
_cell_measurement_temperature 293(2)
_cell_measurement_theta_max 27.4835
_cell_measurement_theta_min 2.6906
_cell_volume 1375.3(5)
_computing_cell_refinement '<i>CrystalClear</i> (Rigaku, 2004)'
_computing_data_collection '<i>CrystalClear</i> (Rigaku, 2004)'
_computing_data_reduction '<i>CrystalClear</i> (Rigaku, 2004)'
_computing_molecular_graphics 'SHELXS-97 (Sheldrick, 2008)'
_computing_publication_material '<i>SHELXTL</i> (Sheldrick, 2008)'
_computing_structure_refinement '<i>SHELXL-97</i> (Sheldrick, 2008)'
_computing_structure_solution
; 
SHELXS-97 (Sheldrick, 2008) and PLATON (Spek, 2009)
;
_diffrn_ambient_temperature 293(2)
_diffrn_detector_area_resol_mean 14.6306
_diffrn_measured_fraction_theta_full 0.996
_diffrn_measured_fraction_theta_max 0.996
_diffrn_measurement_device_type 'Rigaku Mercury70 CCD diffractometer'
_diffrn_measurement_method '\w scans'
_diffrn_radiation_monochromator 'Graphite Monochromator'
_diffrn_radiation_source 'fine-focus sealed tube'
_diffrn_radiation_type 'Mo K\a'
_diffrn_radiation_wavelength 0.71073
_diffrn_reflns_av_R_equivalents 0.0239
_diffrn_reflns_av_sigmaI/netI 0.0135
_diffrn_reflns_limit_h_max 10
_diffrn_reflns_limit_h_min -10
_diffrn_reflns_limit_k_max 10
_diffrn_reflns_limit_k_min -10
_diffrn_reflns_limit_l_max 29
_diffrn_reflns_limit_l_min -21
_diffrn_reflns_number 3372
_diffrn_reflns_theta_full 27.46
_diffrn_reflns_theta_max 27.46
_diffrn_reflns_theta_min 2.69
_exptl_absorpt_coefficient_mu 6.319
_exptl_absorpt_correction_T_max 0.4508
_exptl_absorpt_correction_T_min 0.3959
_exptl_absorpt_correction_type multi-scan
_exptl_absorpt_process_details 'Higashi, T. (1995).'
_exptl_crystal_colour White
_exptl_crystal_density_diffrn 3.929
_exptl_crystal_density_method 'not measured'
_exptl_crystal_description block
_exptl_crystal_F_000 1506
_exptl_crystal_size_max 0.1800
_exptl_crystal_size_mid 0.1600
_exptl_crystal_size_min 0.1500
_refine_diff_density_max 0.434
_refine_diff_density_min -1.681
_refine_diff_density_rms 0.162
_refine_ls_extinction_coef 0.0105(2)
_refine_ls_extinction_expression Fc^*^=kFc[1+0.001xFc^2^\l^3^/sin(2\q)]^-1/4^
_refine_ls_extinction_method SHELXL
_refine_ls_goodness_of_fit_ref 1.170
_refine_ls_matrix_type full
_refine_ls_number_parameters 55
_refine_ls_number_reflns 702
_refine_ls_number_restraints 0
_refine_ls_restrained_S_all 1.170
_refine_ls_R_factor_all 0.0167
_refine_ls_R_factor_gt 0.0157
_refine_ls_shift/su_max 0.000
_refine_ls_shift/su_mean 0.000
_refine_ls_structure_factor_coef Fsqd
_refine_ls_weighting_details 'calc w=1/[\s^2^(Fo^2^)+(0.0203P)^2^+3.5544P] where P=(Fo^2^+2Fc^2^)/3'
_refine_ls_weighting_scheme calc
_refine_ls_wR_factor_gt 0.0393
_refine_ls_wR_factor_ref 0.0398
_reflns_number_gt 676
_reflns_number_total 702
_reflns_threshold_expression >2sigma(I)
_cod_data_source_file 710055.cff
_cod_data_source_block a
_cod_original_sg_symbol_H-M 'R -3'
_cod_original_formula_sum 'Ca0.50 O12 P3 Sn2'
_cod_database_code 8103059

loop_
_symmetry_equiv_pos_as_xyz
'x, y, z'
'-y, x-y, z'
'-x+y, -x, z'
'x+2/3, y+1/3, z+1/3'
'-y+2/3, x-y+1/3, z+1/3'
'-x+y+2/3, -x+1/3, z+1/3'
'x+1/3, y+2/3, z+2/3'
'-y+1/3, x-y+2/3, z+2/3'
'-x+y+1/3, -x+2/3, z+2/3'
'-x, -y, -z'
'y, -x+y, -z'
'x-y, x, -z'
'-x+2/3, -y+1/3, -z+1/3'
'y+2/3, -x+y+1/3, -z+1/3'
'x-y+2/3, x+1/3, -z+1/3'
'-x+1/3, -y+2/3, -z+2/3'
'y+1/3, -x+y+2/3, -z+2/3'
'x-y+1/3, x+2/3, -z+2/3'

loop_
_atom_site_label
_atom_site_type_symbol
_atom_site_fract_x
_atom_site_fract_y
_atom_site_fract_z
_atom_site_U_iso_or_equiv
_atom_site_adp_type
_atom_site_occupancy
_atom_site_symmetry_multiplicity
_atom_site_calc_flag
_atom_site_refinement_flags
_atom_site_disorder_assembly
_atom_site_disorder_group
Sn1 Sn 0.0000 0.0000 0.147195(10) 0.00390(11) Uani 1 3 d S . .
Sn2 Sn 0.3333 0.6667 0.018672(10) 0.00397(11) Uani 1 3 d S . .
P1 P 0.37617(7) 0.33023(7) 0.08185(2) 0.00465(14) Uani 1 1 d . . .
O1 O 0.1655(2) 0.1948(2) 0.08603(6) 0.0074(3) Uani 1 1 d . . .
O2 O 0.4155(2) 0.5238(2) 0.06874(7) 0.0100(3) Uani 1 1 d . . .
O3 O 0.4385(2) 0.2499(2) 0.03238(7) 0.0133(4) Uani 1 1 d . . .
O4 O 0.4653(2) 0.3342(2) 0.14054(7) 0.0121(3) Uani 1 1 d . . .
Ca1 Ca 0.0000 0.0000 0.0000 0.0233(3) Uani 1 6 d S . .

loop_
_atom_site_aniso_label
_atom_site_aniso_U_11
_atom_site_aniso_U_22
_atom_site_aniso_U_33
_atom_site_aniso_U_23
_atom_site_aniso_U_13
_atom_site_aniso_U_12
Sn1 0.00498(13) 0.00498(13) 0.00174(16) 0.000 0.000 0.00249(6)
Sn2 0.00454(13) 0.00454(13) 0.00285(16) 0.000 0.000 0.00227(6)
P1 0.0050(3) 0.0054(3) 0.0036(3) 0.00093(19) 0.00024(17) 0.0026(2)
O1 0.0055(7) 0.0079(7) 0.0065(7) 0.0019(5) 0.0004(5) 0.0017(6)
O2 0.0098(8) 0.0070(7) 0.0127(8) 0.0022(6) -0.0030(6) 0.0039(6)
O3 0.0146(8) 0.0121(8) 0.0120(8) -0.0009(6) 0.0084(6) 0.0058(7)
O4 0.0111(8) 0.0152(8) 0.0095(8) 0.0028(6) -0.0044(6) 0.0062(7)
Ca1 0.0327(5) 0.0327(5) 0.0043(5) 0.000 0.000 0.0164(2)

loop_
_atom_type_symbol
_atom_type_description
_atom_type_scat_dispersion_real
_atom_type_scat_dispersion_imag
_atom_type_scat_source
Ca Ca 0.2262 0.3064 'International Tables Vol C Tables 4.2.6.8 and 6.1.1.4'
O O 0.0106 0.0060 'International Tables Vol C Tables 4.2.6.8 and 6.1.1.4'
P P 0.1023 0.0942 'International Tables Vol C Tables 4.2.6.8 and 6.1.1.4'
Sn Sn -0.6537 1.4246 'International Tables Vol C Tables 4.2.6.8 and 6.1.1.4'

loop_
_geom_angle_atom_site_label_1
_geom_angle_atom_site_label_2
_geom_angle_atom_site_label_3
_geom_angle
_geom_angle_site_symmetry_1
_geom_angle_site_symmetry_3
_geom_angle_publ_flag
O4 Sn1 O4 95.13(6) 13 15_445 ?
O4 Sn1 O4 95.13(6) 13 14_455 ?
O4 Sn1 O4 95.13(6) 15_445 14_455 ?
O4 Sn1 O1 96.88(6) 13 . ?
O4 Sn1 O1 167.30(6) 15_445 . ?
O4 Sn1 O1 87.91(6) 14_455 . ?
O4 Sn1 O1 167.30(6) 13 2 ?
O4 Sn1 O1 87.91(6) 15_445 2 ?
O4 Sn1 O1 96.88(6) 14_455 2 ?
O1 Sn1 O1 79.47(6) . 2 ?
O4 Sn1 O1 87.91(6) 13 3 ?
O4 Sn1 O1 96.88(6) 15_445 3 ?
O4 Sn1 O1 167.30(6) 14_455 3 ?
O1 Sn1 O1 79.47(6) . 3 ?
O1 Sn1 O1 79.47(6) 2 3 ?
O4 Sn1 Ca1 121.55(5) 13 . ?
O4 Sn1 Ca1 121.55(5) 15_445 . ?
O4 Sn1 Ca1 121.55(5) 14_455 . ?
O1 Sn1 Ca1 47.58(4) . . ?
O1 Sn1 Ca1 47.58(4) 2 . ?
O1 Sn1 Ca1 47.58(4) 3 . ?
O2 Sn2 O2 90.92(7) 3_565 2_665 ?
O2 Sn2 O2 90.92(7) 3_565 . ?
O2 Sn2 O2 90.92(7) 2_665 . ?
O2 Sn2 O3 89.16(7) 3_565 11_565 ?
O2 Sn2 O3 89.20(7) 2_665 11_565 ?
O2 Sn2 O3 179.85(6) . 11_565 ?
O2 Sn2 O3 89.20(7) 3_565 12 ?
O2 Sn2 O3 179.85(7) 2_665 12 ?
O2 Sn2 O3 89.16(7) . 12 ?
O3 Sn2 O3 90.72(7) 11_565 12 ?
O2 Sn2 O3 179.85(6) 3_565 10_665 ?
O2 Sn2 O3 89.16(7) 2_665 10_665 ?
O2 Sn2 O3 89.20(7) . 10_665 ?
O3 Sn2 O3 90.72(7) 11_565 10_665 ?
O3 Sn2 O3 90.72(7) 12 10_665 ?
O2 P1 O4 107.91(10) . . ?
O2 P1 O3 112.72(10) . . ?
O4 P1 O3 112.59(10) . . ?
O2 P1 O1 110.72(8) . . ?
O4 P1 O1 109.14(9) . . ?
O3 P1 O1 103.71(9) . . ?
O2 P1 Ca1 111.59(6) . . ?
O4 P1 Ca1 136.03(7) . . ?
O3 P1 Ca1 68.44(7) . . ?
O1 P1 Ca1 38.04(6) . . ?
P1 O1 Sn1 133.47(9) . . ?
P1 O1 Ca1 119.30(8) . . ?
Sn1 O1 Ca1 94.55(6) . . ?
P1 O2 Sn2 142.61(10) . . ?
P1 O3 Sn2 137.39(10) . 10_665 ?
P1 O4 Sn1 150.15(11) . 13 ?
O1 Ca1 O1 64.25(6) 10 12 ?
O1 Ca1 O1 115.75(6) 10 3 ?
O1 Ca1 O1 180.00(7) 12 3 ?
O1 Ca1 O1 64.25(6) 10 11 ?
O1 Ca1 O1 64.25(6) 12 11 ?
O1 Ca1 O1 115.75(6) 3 11 ?
O1 Ca1 O1 115.75(6) 10 2 ?
O1 Ca1 O1 115.75(6) 12 2 ?
O1 Ca1 O1 64.25(6) 3 2 ?
O1 Ca1 O1 180.00(13) 11 2 ?
O1 Ca1 O1 180.0 10 . ?
O1 Ca1 O1 115.75(6) 12 . ?
O1 Ca1 O1 64.25(6) 3 . ?
O1 Ca1 O1 115.75(6) 11 . ?
O1 Ca1 O1 64.25(6) 2 . ?
O1 Ca1 Sn1 37.88(3) 10 10 ?
O1 Ca1 Sn1 37.88(3) 12 10 ?
O1 Ca1 Sn1 142.12(3) 3 10 ?
O1 Ca1 Sn1 37.88(3) 11 10 ?
O1 Ca1 Sn1 142.12(3) 2 10 ?
O1 Ca1 Sn1 142.12(3) . 10 ?
O1 Ca1 Sn1 142.12(3) 10 . ?
O1 Ca1 Sn1 142.12(3) 12 . ?
O1 Ca1 Sn1 37.88(3) 3 . ?
O1 Ca1 Sn1 142.12(3) 11 . ?
O1 Ca1 Sn1 37.88(3) 2 . ?
O1 Ca1 Sn1 37.88(3) . . ?
Sn1 Ca1 Sn1 180.0 10 . ?
O1 Ca1 P1 22.67(3) 10 10 ?
O1 Ca1 P1 73.79(4) 12 10 ?
O1 Ca1 P1 106.21(4) 3 10 ?
O1 Ca1 P1 86.89(4) 11 10 ?
O1 Ca1 P1 93.11(4) 2 10 ?
O1 Ca1 P1 157.33(3) . 10 ?
Sn1 Ca1 P1 57.960(12) 10 10 ?
Sn1 Ca1 P1 122.040(12) . 10 ?
O1 Ca1 P1 86.89(4) 10 12 ?
O1 Ca1 P1 22.67(3) 12 12 ?
O1 Ca1 P1 157.33(3) 3 12 ?
O1 Ca1 P1 73.79(4) 11 12 ?
O1 Ca1 P1 106.21(4) 2 12 ?
O1 Ca1 P1 93.11(4) . 12 ?
Sn1 Ca1 P1 57.960(12) 10 12 ?
Sn1 Ca1 P1 122.040(12) . 12 ?
P1 Ca1 P1 94.465(16) 10 12 ?
O1 Ca1 P1 93.11(4) 10 3 ?
O1 Ca1 P1 157.33(3) 12 3 ?
O1 Ca1 P1 22.67(3) 3 3 ?
O1 Ca1 P1 106.21(4) 11 3 ?
O1 Ca1 P1 73.79(4) 2 3 ?
O1 Ca1 P1 86.89(4) . 3 ?
Sn1 Ca1 P1 122.040(12) 10 3 ?
Sn1 Ca1 P1 57.960(12) . 3 ?
P1 Ca1 P1 85.535(16) 10 3 ?
P1 Ca1 P1 180.000(18) 12 3 ?
O1 Ca1 P1 106.21(4) 10 2 ?
O1 Ca1 P1 93.11(4) 12 2 ?
O1 Ca1 P1 86.89(4) 3 2 ?
O1 Ca1 P1 157.33(3) 11 2 ?
O1 Ca1 P1 22.67(3) 2 2 ?
O1 Ca1 P1 73.79(4) . 2 ?
Sn1 Ca1 P1 122.040(12) 10 2 ?
Sn1 Ca1 P1 57.960(12) . 2 ?
P1 Ca1 P1 85.535(16) 10 2 ?
P1 Ca1 P1 85.535(16) 12 2 ?
P1 Ca1 P1 94.465(16) 3 2 ?

loop_
_geom_bond_atom_site_label_1
_geom_bond_atom_site_label_2
_geom_bond_distance
_geom_bond_site_symmetry_2
_geom_bond_publ_flag
Sn1 O4 1.9802(16) 13 ?
Sn1 O4 1.9802(16) 15_445 ?
Sn1 O4 1.9803(16) 14_455 ?
Sn1 O1 2.0600(15) . ?
Sn1 O1 2.0601(15) 2 ?
Sn1 O1 2.0601(15) 3 ?
Sn1 Ca1 3.3446(11) . ?
Sn2 O2 2.0031(15) 3_565 ?
Sn2 O2 2.0031(16) 2_665 ?
Sn2 O2 2.0031(15) . ?
Sn2 O3 2.0346(16) 11_565 ?
Sn2 O3 2.0346(16) 12 ?
Sn2 O3 2.0347(16) 10_665 ?
P1 O2 1.5114(16) . ?
P1 O4 1.5198(16) . ?
P1 O3 1.5282(16) . ?
P1 O1 1.5491(15) . ?
P1 Ca1 3.5054(7) . ?
O1 Ca1 2.4766(15) . ?
O3 Sn2 2.0347(16) 10_665 ?
O4 Sn1 1.9801(15) 13 ?
Ca1 O1 2.4766(15) 10 ?
Ca1 O1 2.4766(15) 12 ?
Ca1 O1 2.4766(15) 3 ?
Ca1 O1 2.4766(15) 11 ?
Ca1 O1 2.4766(15) 2 ?
Ca1 Sn1 3.3445(11) 10 ?
Ca1 P1 3.5054(7) 10 ?
Ca1 P1 3.5054(7) 12 ?
Ca1 P1 3.5054(7) 3 ?
Ca1 P1 3.5054(7) 2 ?
